data_7023892
loop_
_publ_author_name
'Aharonovich, Sinai'
'Kulkarni, Naveen V.'
'Zhang, Jia-Sheng'
'Botoshansky, Mark'
'Kapon, Moshe'
'Eisen, Moris S.'

_publ_section_title
;
 Polymerization of propylene promoted by zirconium benzamidinates.
;
_journal_issue 48
_journal_name_full 'Dalton transactions (Cambridge, England : 2003)'
_journal_page_first 16762
_journal_page_last 16772
_journal_paper_doi 10.1039/c3dt51688a
_journal_volume 42
_journal_year 2013
_chemical_formula_moiety 'C28 H50 Cl2 N4 O2 Si4 Zr'
_chemical_formula_sum 'C28 H50 Cl2 N4 O2 Si4 Zr'
_chemical_formula_weight 749.20
_chemical_name_systematic
; 
 ? 
;
_space_group_IT_number 14
_symmetry_cell_setting monoclinic
_symmetry_space_group_name_Hall '-P 2ybc'
_symmetry_space_group_name_H-M 'P 1 21/c 1'
_atom_sites_solution_hydrogens geom
_atom_sites_solution_primary direct
_atom_sites_solution_secondary difmap
_audit_creation_method SHELXL-97
_cell_angle_alpha 90.00
_cell_angle_beta 92.6470(13)
_cell_angle_gamma 90.00
_cell_formula_units_Z 4
_cell_length_a 11.7290(4)
_cell_length_b 17.8860(6)
_cell_length_c 18.8940(7)
_cell_measurement_reflns_used 17889
_cell_measurement_temperature 230.0(1)
_cell_measurement_theta_max 27.485
_cell_measurement_theta_min 1.018
_cell_volume 3959.4(2)
_computing_cell_refinement 'HKL Scalepack (Otwinowski & Minor 1997)'
_computing_data_collection 'Nonius (1997), KappaCCD Collect Program'
_computing_data_reduction
;
HKL Denzo and Scalepack (Otwinowski & Minor 1997)
;
_computing_molecular_graphics
;
Molecular Structure Corporation (1999). 
ORTEP. TEXRAY Structure Analysis Package. 
MSC, 3200 Research Forest Drive, The 
Woodlands,TX 77381, USA.
;
_computing_publication_material 'SHELXL-97 (Sheldrick, 1997)'
_computing_structure_refinement 'SHELXL-97 (Sheldrick, 1997)'
_computing_structure_solution
;
S.Mackay, C.J.Gilmore, C.Edwards, M. Tremayne, N. Stuart, K.Shankland 
"maXus": a computer program for the solution and refinement of crystal 
structures from diffraction data University of Glasgow, Scotland, UK, 
Nonius BV, Delft, The Netherlands and MacScience Co. Ltd.,
Yokohama, Japan (1998)
;
_diffrn_ambient_temperature 230.0(1)
_diffrn_measured_fraction_theta_full 0.998
_diffrn_measured_fraction_theta_max 0.998
_diffrn_measurement_device_type KappaCCD
_diffrn_measurement_method CCD
_diffrn_radiation_monochromator graphite
_diffrn_radiation_source 'fine-focus sealed tube'
_diffrn_radiation_type MoK\a
_diffrn_radiation_wavelength 0.71073
_diffrn_reflns_av_R_equivalents 0.0000
_diffrn_reflns_av_sigmaI/netI 0.0508
_diffrn_reflns_limit_h_max 12
_diffrn_reflns_limit_h_min 0
_diffrn_reflns_limit_k_max 19
_diffrn_reflns_limit_k_min 0
_diffrn_reflns_limit_l_max 20
_diffrn_reflns_limit_l_min -20
_diffrn_reflns_number 5500
_diffrn_reflns_theta_full 23.00
_diffrn_reflns_theta_max 23.00
_diffrn_reflns_theta_min 1.57
_exptl_absorpt_coefficient_mu 0.562
_exptl_absorpt_correction_T_max 0.9056
_exptl_absorpt_correction_T_min 0.8631
_exptl_absorpt_correction_type none
_exptl_crystal_colour colorless
_exptl_crystal_density_diffrn 1.257
_exptl_crystal_density_method 'not measured'
_exptl_crystal_description block
_exptl_crystal_F_000 1568
_exptl_crystal_size_max 0.27
_exptl_crystal_size_mid 0.24
_exptl_crystal_size_min 0.18
_refine_diff_density_max 0.312
_refine_diff_density_min -0.275
_refine_diff_density_rms 0.053
_refine_ls_extinction_method none
_refine_ls_goodness_of_fit_ref 1.043
_refine_ls_hydrogen_treatment constr
_refine_ls_matrix_type full
_refine_ls_number_parameters 370
_refine_ls_number_reflns 5500
_refine_ls_number_restraints 0
_refine_ls_restrained_S_all 1.043
_refine_ls_R_factor_all 0.0620
_refine_ls_R_factor_gt 0.0392
_refine_ls_shift/su_max 0.000
_refine_ls_shift/su_mean 0.000
_refine_ls_structure_factor_coef Fsqd
_refine_ls_weighting_details 'calc w=1/[\s^2^(Fo^2^)+(0.0274P)^2^+2.9489P] where P=(Fo^2^+2Fc^2^)/3'
_refine_ls_weighting_scheme calc
_refine_ls_wR_factor_gt 0.0819
_refine_ls_wR_factor_ref 0.0887
_reflns_number_gt 4226
_reflns_number_total 5500
_reflns_threshold_expression >2sigma(I)
_cod_data_source_file c3dt51688a.txt
_cod_data_source_block zrmmtxdim
_cod_original_sg_symbol_H-M 'P 21/c'
_cod_database_code 7023892

loop_
_symmetry_equiv_pos_as_xyz
'x, y, z'
'-x, y+1/2, -z+1/2'
'-x, -y, -z'
'x, -y-1/2, z-1/2'

loop_
_atom_site_label
_atom_site_type_symbol
_atom_site_fract_x
_atom_site_fract_y
_atom_site_fract_z
_atom_site_U_iso_or_equiv
_atom_site_adp_type
_atom_site_occupancy
_atom_site_symmetry_multiplicity
_atom_site_calc_flag
_atom_site_refinement_flags
Zr1 Zr 0.64697(3) -0.134465(19) 0.250042(19) 0.04146(12) Uani 1 1 d .
Cl1 Cl 0.78435(10) -0.20085(7) 0.32609(7) 0.0804(4) Uani 1 1 d .
Cl2 Cl 0.59528(11) -0.23589(7) 0.17039(8) 0.0926(5) Uani 1 1 d .
Si1 Si 0.50607(9) -0.19026(6) 0.41405(6) 0.0487(3) Uani 1 1 d .
Si2 Si 0.40216(10) -0.04693(7) 0.15395(6) 0.0551(3) Uani 1 1 d .
Si3 Si 0.85388(9) -0.12067(6) 0.10931(6) 0.0485(3) Uani 1 1 d .
Si4 Si 0.69950(9) 0.05257(6) 0.33386(6) 0.0475(3) Uani 1 1 d .
O1 O 0.0982(2) 0.00454(18) 0.38614(16) 0.0691(8) Uani 1 1 d .
O2 O 0.8509(2) 0.17501(16) 0.05009(15) 0.0671(8) Uani 1 1 d .
N1 N 0.5192(2) -0.14053(16) 0.33429(15) 0.0412(7) Uani 1 1 d .
N2 N 0.4769(2) -0.08534(16) 0.22873(15) 0.0438(7) Uani 1 1 d .
N3 N 0.7710(2) -0.08661(15) 0.17811(15) 0.0415(7) Uani 1 1 d .
N4 N 0.7160(2) -0.02007(15) 0.27235(15) 0.0417(7) Uani 1 1 d .
C1 C 0.6223(4) -0.1587(3) 0.4759(2) 0.0741(13) Uani 1 1 d .
H1A H 0.6140 -0.1056 0.4849 0.111 Uiso 1 1 calc R
H1B H 0.6952 -0.1679 0.4553 0.111 Uiso 1 1 calc R
H1C H 0.6189 -0.1860 0.5202 0.111 Uiso 1 1 calc R
C2 C 0.5170(5) -0.2913(2) 0.3945(3) 0.0893(16) Uani 1 1 d .
H2A H 0.4545 -0.3060 0.3621 0.134 Uiso 1 1 calc R
H2B H 0.5133 -0.3195 0.4382 0.134 Uiso 1 1 calc R
H2C H 0.5891 -0.3013 0.3731 0.134 Uiso 1 1 calc R
C3 C 0.3701(4) -0.1735(3) 0.4587(2) 0.0817(15) Uani 1 1 d .
H3A H 0.3063 -0.1891 0.4278 0.122 Uiso 1 1 calc R
H3B H 0.3630 -0.1207 0.4693 0.122 Uiso 1 1 calc R
H3C H 0.3703 -0.2020 0.5024 0.122 Uiso 1 1 calc R
C4 C 0.4399(3) -0.11184(18) 0.28905(19) 0.0394(8) Uani 1 1 d .
C5 C 0.3145(3) -0.11097(19) 0.30325(19) 0.0413(9) Uani 1 1 d .
C6 C 0.2456(3) -0.1680(2) 0.2781(2) 0.0537(10) Uani 1 1 d .
H6 H 0.2770 -0.2078 0.2530 0.064 Uiso 1 1 calc R
C7 C 0.1295(3) -0.1669(2) 0.2899(2) 0.0613(11) Uani 1 1 d .
H7 H 0.0824 -0.2061 0.2728 0.074 Uiso 1 1 calc R
C8 C 0.0836(3) -0.1089(2) 0.3261(2) 0.0598(11) Uani 1 1 d .
H8 H 0.0051 -0.1085 0.3339 0.072 Uiso 1 1 calc R
C9 C 0.1514(3) -0.0511(2) 0.3513(2) 0.0494(10) Uani 1 1 d .
C10 C 0.2683(3) -0.0516(2) 0.34017(19) 0.0443(9) Uani 1 1 d .
H10 H 0.3152 -0.0124 0.3573 0.053 Uiso 1 1 calc R
C11 C 0.1629(4) 0.0667(3) 0.4097(3) 0.0894(16) Uani 1 1 d .
H11A H 0.1140 0.1016 0.4334 0.134 Uiso 1 1 calc R
H11B H 0.1954 0.0911 0.3695 0.134 Uiso 1 1 calc R
H11C H 0.2237 0.0502 0.4426 0.134 Uiso 1 1 calc R
C12 C 0.2953(4) 0.0239(3) 0.1778(2) 0.0820(15) Uani 1 1 d .
H12A H 0.2355 0.0001 0.2034 0.123 Uiso 1 1 calc R
H12B H 0.2625 0.0468 0.1350 0.123 Uiso 1 1 calc R
H12C H 0.3321 0.0620 0.2074 0.123 Uiso 1 1 calc R
C13 C 0.5138(4) 0.0002(3) 0.1051(2) 0.0669(12) Uani 1 1 d .
H13A H 0.5706 -0.0362 0.0921 0.100 Uiso 1 1 calc R
H13B H 0.5498 0.0384 0.1348 0.100 Uiso 1 1 calc R
H13C H 0.4798 0.0230 0.0626 0.100 Uiso 1 1 calc R
C14 C 0.3341(5) -0.1226(3) 0.0988(3) 0.0992(18) Uani 1 1 d .
H14A H 0.2754 -0.1468 0.1252 0.149 Uiso 1 1 calc R
H14B H 0.3913 -0.1591 0.0870 0.149 Uiso 1 1 calc R
H14C H 0.3001 -0.1012 0.0556 0.149 Uiso 1 1 calc R
C15 C 0.7685(4) -0.1139(3) 0.0246(2) 0.0941(18) Uani 1 1 d .
H15A H 0.6965 -0.1398 0.0289 0.141 Uiso 1 1 calc R
H15B H 0.8103 -0.1367 -0.0130 0.141 Uiso 1 1 calc R
H15C H 0.7540 -0.0618 0.0134 0.141 Uiso 1 1 calc R
C16 C 0.9924(4) -0.0719(3) 0.1015(3) 0.0834(15) Uani 1 1 d .
H16A H 1.0367 -0.0757 0.1460 0.125 Uiso 1 1 calc R
H16B H 0.9787 -0.0196 0.0904 0.125 Uiso 1 1 calc R
H16C H 1.0342 -0.0948 0.0641 0.125 Uiso 1 1 calc R
C17 C 0.8879(4) -0.2197(2) 0.1312(3) 0.0774(14) Uani 1 1 d .
H17A H 0.9328 -0.2218 0.1756 0.116 Uiso 1 1 calc R
H17B H 0.9311 -0.2414 0.0938 0.116 Uiso 1 1 calc R
H17C H 0.8176 -0.2474 0.1357 0.116 Uiso 1 1 calc R
C18 C 0.7785(3) -0.02269(19) 0.21486(19) 0.0397(8) Uani 1 1 d .
C19 C 0.8514(3) 0.04094(19) 0.19316(18) 0.0400(8) Uani 1 1 d .
C20 C 0.9496(3) 0.0604(2) 0.2327(2) 0.0493(10) Uani 1 1 d .
H20 H 0.9702 0.0344 0.2746 0.059 Uiso 1 1 calc R
C21 C 1.0166(3) 0.1182(2) 0.2100(2) 0.0567(11) Uani 1 1 d .
H21 H 1.0837 0.1309 0.2365 0.068 Uiso 1 1 calc R
C22 C 0.9874(3) 0.1578(2) 0.1494(2) 0.0533(10) Uani 1 1 d .
H22 H 1.0342 0.1969 0.1344 0.064 Uiso 1 1 calc R
C23 C 0.8887(3) 0.1393(2) 0.11083(19) 0.0479(9) Uani 1 1 d .
C24 C 0.8212(3) 0.08052(19) 0.13196(19) 0.0438(9) Uani 1 1 d .
H24 H 0.7549 0.0675 0.1048 0.053 Uiso 1 1 calc R
C25 C 0.9139(4) 0.2370(2) 0.0262(2) 0.0736(13) Uani 1 1 d .
H25A H 0.8778 0.2562 -0.0173 0.110 Uiso 1 1 calc R
H25B H 0.9912 0.2213 0.0174 0.110 Uiso 1 1 calc R
H25C H 0.9159 0.2758 0.0620 0.110 Uiso 1 1 calc R
C26 C 0.5534(4) 0.0456(2) 0.3668(3) 0.0718(13) Uani 1 1 d .
H26A H 0.5427 -0.0035 0.3871 0.108 Uiso 1 1 calc R
H26B H 0.4980 0.0532 0.3277 0.108 Uiso 1 1 calc R
H26C H 0.5432 0.0835 0.4026 0.108 Uiso 1 1 calc R
C27 C 0.7125(5) 0.1470(2) 0.2970(3) 0.0932(18) Uani 1 1 d .
H27A H 0.7880 0.1534 0.2791 0.140 Uiso 1 1 calc R
H27B H 0.7006 0.1837 0.3338 0.140 Uiso 1 1 calc R
H27C H 0.6555 0.1538 0.2587 0.140 Uiso 1 1 calc R
C28 C 0.8055(4) 0.0370(3) 0.4088(2) 0.0944(18) Uani 1 1 d .
H28A H 0.7965 -0.0131 0.4274 0.142 Uiso 1 1 calc R
H28B H 0.7932 0.0732 0.4459 0.142 Uiso 1 1 calc R
H28C H 0.8820 0.0428 0.3922 0.142 Uiso 1 1 calc R

loop_
_atom_site_aniso_label
_atom_site_aniso_U_11
_atom_site_aniso_U_22
_atom_site_aniso_U_33
_atom_site_aniso_U_23
_atom_site_aniso_U_13
_atom_site_aniso_U_12
Zr1 0.0368(2) 0.0383(2) 0.0498(2) -0.00109(17) 0.00809(15) 0.00214(17)
Cl1 0.0569(7) 0.0904(9) 0.0953(9) 0.0366(7) 0.0170(6) 0.0301(6)
Cl2 0.0801(9) 0.0828(8) 0.1172(11) -0.0544(8) 0.0281(8) -0.0209(7)
Si1 0.0479(6) 0.0511(6) 0.0470(6) 0.0062(5) 0.0024(5) -0.0008(5)
Si2 0.0455(6) 0.0690(8) 0.0504(7) 0.0101(6) -0.0032(5) 0.0040(6)
Si3 0.0493(6) 0.0497(6) 0.0475(6) -0.0071(5) 0.0122(5) 0.0010(5)
Si4 0.0466(6) 0.0429(6) 0.0537(7) -0.0100(5) 0.0096(5) -0.0006(5)
O1 0.0440(17) 0.084(2) 0.079(2) -0.0177(17) 0.0074(15) 0.0129(16)
O2 0.074(2) 0.0648(18) 0.0627(19) 0.0160(15) 0.0042(15) -0.0135(16)
N1 0.0371(16) 0.0429(17) 0.0436(17) 0.0035(14) 0.0008(14) 0.0047(14)
N2 0.0395(17) 0.0483(18) 0.0435(19) 0.0054(14) 0.0006(14) 0.0021(14)
N3 0.0429(18) 0.0394(17) 0.0428(17) -0.0040(14) 0.0079(14) -0.0003(14)
N4 0.0416(17) 0.0398(17) 0.0444(18) -0.0040(14) 0.0085(15) 0.0026(14)
C1 0.071(3) 0.096(4) 0.055(3) 0.011(2) -0.005(2) -0.007(3)
C2 0.130(5) 0.054(3) 0.084(4) 0.012(3) 0.009(3) -0.006(3)
C3 0.063(3) 0.121(4) 0.063(3) 0.026(3) 0.018(2) 0.010(3)
C4 0.039(2) 0.0314(18) 0.048(2) -0.0062(16) 0.0025(18) -0.0008(16)
C5 0.035(2) 0.042(2) 0.047(2) 0.0050(17) 0.0007(17) -0.0001(17)
C6 0.052(3) 0.041(2) 0.068(3) -0.003(2) 0.003(2) -0.0016(19)
C7 0.049(3) 0.058(3) 0.076(3) 0.006(2) -0.003(2) -0.020(2)
C8 0.039(2) 0.068(3) 0.072(3) 0.014(2) 0.000(2) -0.006(2)
C9 0.038(2) 0.059(3) 0.051(2) 0.001(2) 0.0006(18) 0.005(2)
C10 0.035(2) 0.045(2) 0.052(2) -0.0005(18) -0.0022(17) -0.0015(17)
C11 0.079(4) 0.090(4) 0.100(4) -0.038(3) 0.007(3) 0.020(3)
C12 0.062(3) 0.113(4) 0.072(3) 0.031(3) 0.008(2) 0.037(3)
C13 0.061(3) 0.082(3) 0.058(3) 0.019(2) 0.008(2) 0.017(2)
C14 0.108(4) 0.109(4) 0.076(4) -0.004(3) -0.032(3) -0.018(4)
C15 0.096(4) 0.137(5) 0.049(3) -0.027(3) -0.002(3) 0.037(3)
C16 0.066(3) 0.080(3) 0.107(4) -0.027(3) 0.045(3) -0.006(3)
C17 0.084(3) 0.063(3) 0.088(4) -0.004(3) 0.040(3) 0.015(3)
C18 0.0335(19) 0.040(2) 0.046(2) -0.0003(17) -0.0004(17) 0.0009(16)
C19 0.038(2) 0.038(2) 0.044(2) -0.0062(17) 0.0060(17) -0.0008(16)
C20 0.045(2) 0.048(2) 0.055(2) 0.0019(18) -0.0025(19) 0.0009(19)
C21 0.038(2) 0.059(3) 0.073(3) -0.012(2) -0.003(2) -0.005(2)
C22 0.045(2) 0.046(2) 0.071(3) -0.007(2) 0.017(2) -0.0091(18)
C23 0.050(2) 0.047(2) 0.047(2) 0.0004(19) 0.0081(18) -0.0007(19)
C24 0.040(2) 0.046(2) 0.046(2) -0.0040(18) 0.0033(17) -0.0054(17)
C25 0.090(4) 0.061(3) 0.073(3) 0.010(2) 0.034(3) -0.004(3)
C26 0.066(3) 0.064(3) 0.087(3) -0.029(2) 0.028(3) -0.003(2)
C27 0.130(5) 0.044(3) 0.110(4) -0.008(3) 0.054(4) 0.005(3)
C28 0.071(3) 0.146(5) 0.066(3) -0.035(3) -0.002(3) 0.025(3)

loop_
_atom_type_symbol
_atom_type_description
_atom_type_scat_dispersion_real
_atom_type_scat_dispersion_imag
_atom_type_scat_source
Zr Zr -2.9673 0.5597 'International Tables Vol C Tables 4.2.6.8 and 6.1.1.4'
Cl Cl 0.1484 0.1585 'International Tables Vol C Tables 4.2.6.8 and 6.1.1.4'
Si Si 0.0817 0.0704 'International Tables Vol C Tables 4.2.6.8 and 6.1.1.4'
C C 0.0033 0.0016 'International Tables Vol C Tables 4.2.6.8 and 6.1.1.4'
H H 0.0000 0.0000 'International Tables Vol C Tables 4.2.6.8 and 6.1.1.4'
N N 0.0061 0.0033 'International Tables Vol C Tables 4.2.6.8 and 6.1.1.4'
O O 0.0106 0.0060 'International Tables Vol C Tables 4.2.6.8 and 6.1.1.4'

loop_
_geom_angle_atom_site_label_1
_geom_angle_atom_site_label_2
_geom_angle_atom_site_label_3
_geom_angle
N2 Zr1 N3 110.47(11)
N2 Zr1 N4 89.23(11)
N3 Zr1 N4 61.16(10)
N2 Zr1 N1 61.20(10)
N3 Zr1 N1 159.69(10)
N4 Zr1 N1 99.16(10)
N2 Zr1 Cl2 89.23(8)
N3 Zr1 Cl2 93.50(8)
N4 Zr1 Cl2 152.08(8)
N1 Zr1 Cl2 104.44(8)
N2 Zr1 Cl1 151.39(8)
N3 Zr1 Cl1 96.68(8)
N4 Zr1 Cl1 96.41(8)
N1 Zr1 Cl1 90.20(8)
Cl2 Zr1 Cl1 98.19(5)
N2 Zr1 C4 30.62(10)
N3 Zr1 C4 139.80(11)
N4 Zr1 C4 98.01(10)
N1 Zr1 C4 30.89(10)
Cl2 Zr1 C4 94.73(8)
Cl1 Zr1 C4 120.84(9)
N2 Zr1 C18 100.80(11)
N3 Zr1 C18 30.57(10)
N4 Zr1 C18 30.59(10)
N1 Zr1 C18 129.53(11)
Cl2 Zr1 C18 123.14(8)
Cl1 Zr1 C18 98.11(8)
C4 Zr1 C18 121.30(10)
N1 Si1 C1 107.27(17)
N1 Si1 C2 108.23(19)
C1 Si1 C2 111.7(2)
N1 Si1 C3 114.61(18)
C1 Si1 C3 106.7(2)
C2 Si1 C3 108.5(2)
N2 Si2 C13 103.94(17)
N2 Si2 C12 112.83(18)
C13 Si2 C12 108.3(2)
N2 Si2 C14 110.4(2)
C13 Si2 C14 110.4(2)
C12 Si2 C14 110.8(3)
N3 Si3 C15 108.62(18)
N3 Si3 C16 114.20(17)
C15 Si3 C16 109.9(3)
N3 Si3 C17 106.54(17)
C15 Si3 C17 110.9(2)
C16 Si3 C17 106.6(2)
N4 Si4 C27 114.52(19)
N4 Si4 C26 107.68(17)
C27 Si4 C26 106.4(2)
N4 Si4 C28 107.55(19)
C27 Si4 C28 111.2(3)
C26 Si4 C28 109.3(2)
C9 O1 C11 118.5(3)
C23 O2 C25 118.6(3)
C4 N1 Si1 130.9(2)
C4 N1 Zr1 89.7(2)
Si1 N1 Zr1 136.04(15)
C4 N2 Si2 131.0(3)
C4 N2 Zr1 91.7(2)
Si2 N2 Zr1 135.56(16)
C18 N3 Si3 130.6(2)
C18 N3 Zr1 92.4(2)
Si3 N3 Zr1 136.00(15)
C18 N4 Si4 130.0(2)
C18 N4 Zr1 91.3(2)
Si4 N4 Zr1 138.66(16)
Si1 C1 H1A 109.5
Si1 C1 H1B 109.5
H1A C1 H1B 109.5
Si1 C1 H1C 109.5
H1A C1 H1C 109.5
H1B C1 H1C 109.5
Si1 C2 H2A 109.5
Si1 C2 H2B 109.5
H2A C2 H2B 109.5
Si1 C2 H2C 109.5
H2A C2 H2C 109.5
H2B C2 H2C 109.5
Si1 C3 H3A 109.5
Si1 C3 H3B 109.5
H3A C3 H3B 109.5
Si1 C3 H3C 109.5
H3A C3 H3C 109.5
H3B C3 H3C 109.5
N2 C4 N1 116.2(3)
N2 C4 C5 120.7(3)
N1 C4 C5 123.1(3)
N2 C4 Zr1 57.67(18)
N1 C4 Zr1 59.37(17)
C5 C4 Zr1 169.5(2)
C6 C5 C10 120.2(3)
C6 C5 C4 119.6(3)
C10 C5 C4 120.1(3)
C5 C6 C7 120.0(4)
C5 C6 H6 120.0
C7 C6 H6 120.0
C8 C7 C6 120.1(4)
C8 C7 H7 120.0
C6 C7 H7 120.0
C7 C8 C9 120.6(4)
C7 C8 H8 119.7
C9 C8 H8 119.7
O1 C9 C8 116.5(4)
O1 C9 C10 123.6(4)
C8 C9 C10 119.9(4)
C5 C10 C9 119.1(4)
C5 C10 H10 120.4
C9 C10 H10 120.4
O1 C11 H11A 109.5
O1 C11 H11B 109.5
H11A C11 H11B 109.5
O1 C11 H11C 109.5
H11A C11 H11C 109.5
H11B C11 H11C 109.5
Si2 C12 H12A 109.5
Si2 C12 H12B 109.5
H12A C12 H12B 109.5
Si2 C12 H12C 109.5
H12A C12 H12C 109.5
H12B C12 H12C 109.5
Si2 C13 H13A 109.5
Si2 C13 H13B 109.5
H13A C13 H13B 109.5
Si2 C13 H13C 109.5
H13A C13 H13C 109.5
H13B C13 H13C 109.5
Si2 C14 H14A 109.5
Si2 C14 H14B 109.5
H14A C14 H14B 109.5
Si2 C14 H14C 109.5
H14A C14 H14C 109.5
H14B C14 H14C 109.5
Si3 C15 H15A 109.5
Si3 C15 H15B 109.5
H15A C15 H15B 109.5
Si3 C15 H15C 109.5
H15A C15 H15C 109.5
H15B C15 H15C 109.5
Si3 C16 H16A 109.5
Si3 C16 H16B 109.5
H16A C16 H16B 109.5
Si3 C16 H16C 109.5
H16A C16 H16C 109.5
H16B C16 H16C 109.5
Si3 C17 H17A 109.5
Si3 C17 H17B 109.5
H17A C17 H17B 109.5
Si3 C17 H17C 109.5
H17A C17 H17C 109.5
H17B C17 H17C 109.5
N4 C18 N3 115.2(3)
N4 C18 C19 122.6(3)
N3 C18 C19 122.2(3)
N4 C18 Zr1 58.15(17)
N3 C18 Zr1 57.07(17)
C19 C18 Zr1 178.6(3)
C20 C19 C24 119.7(3)
C20 C19 C18 121.0(3)
C24 C19 C18 119.3(3)
C21 C20 C19 119.4(4)
C21 C20 H20 120.3
C19 C20 H20 120.3
C22 C21 C20 121.4(4)
C22 C21 H21 119.3
C20 C21 H21 119.3
C21 C22 C23 119.2(4)
C21 C22 H22 120.4
C23 C22 H22 120.4
O2 C23 C22 124.2(3)
O2 C23 C24 115.3(3)
C22 C23 C24 120.4(4)
C23 C24 C19 120.0(3)
C23 C24 H24 120.0
C19 C24 H24 120.0
O2 C25 H25A 109.5
O2 C25 H25B 109.5
H25A C25 H25B 109.5
O2 C25 H25C 109.5
H25A C25 H25C 109.5
H25B C25 H25C 109.5
Si4 C26 H26A 109.5
Si4 C26 H26B 109.5
H26A C26 H26B 109.5
Si4 C26 H26C 109.5
H26A C26 H26C 109.5
H26B C26 H26C 109.5
Si4 C27 H27A 109.5
Si4 C27 H27B 109.5
H27A C27 H27B 109.5
Si4 C27 H27C 109.5
H27A C27 H27C 109.5
H27B C27 H27C 109.5
Si4 C28 H28A 109.5
Si4 C28 H28B 109.5
H28A C28 H28B 109.5
Si4 C28 H28C 109.5
H28A C28 H28C 109.5
H28B C28 H28C 109.5

loop_
_geom_bond_atom_site_label_1
_geom_bond_atom_site_label_2
_geom_bond_distance
Zr1 N2 2.200(3)
Zr1 N3 2.208(3)
Zr1 N4 2.234(3)
Zr1 N1 2.239(3)
Zr1 Cl2 2.4164(12)
Zr1 Cl1 2.4202(12)
Zr1 C4 2.602(3)
Zr1 C18 2.629(3)
Si1 N1 1.763(3)
Si1 C1 1.843(4)
Si1 C2 1.850(5)
Si1 C3 1.862(4)
Si2 N2 1.767(3)
Si2 C13 1.841(4)
Si2 C12 1.852(4)
Si2 C14 1.864(5)
Si3 N3 1.767(3)
Si3 C15 1.853(5)
Si3 C16 1.856(4)
Si3 C17 1.857(4)
Si4 N4 1.760(3)
Si4 C27 1.836(4)
Si4 C26 1.854(4)
Si4 C28 1.862(5)
O1 C9 1.361(5)
O1 C11 1.407(5)
O2 C23 1.369(4)
O2 C25 1.418(5)
N1 C4 1.336(4)
N2 C4 1.326(4)
N3 C18 1.338(4)
N4 C18 1.338(4)
C1 H1A 0.9700
C1 H1B 0.9700
C1 H1C 0.9700
C2 H2A 0.9700
C2 H2B 0.9700
C2 H2C 0.9700
C3 H3A 0.9700
C3 H3B 0.9700
C3 H3C 0.9700
C4 C5 1.508(5)
C5 C6 1.372(5)
C5 C10 1.394(5)
C6 C7 1.390(5)
C6 H6 0.9400
C7 C8 1.367(6)
C7 H7 0.9400
C8 C9 1.377(5)
C8 H8 0.9400
C9 C10 1.396(5)
C10 H10 0.9400
C11 H11A 0.9700
C11 H11B 0.9700
C11 H11C 0.9700
C12 H12A 0.9700
C12 H12B 0.9700
C12 H12C 0.9700
C13 H13A 0.9700
C13 H13B 0.9700
C13 H13C 0.9700
C14 H14A 0.9700
C14 H14B 0.9700
C14 H14C 0.9700
C15 H15A 0.9700
C15 H15B 0.9700
C15 H15C 0.9700
C16 H16A 0.9700
C16 H16B 0.9700
C16 H16C 0.9700
C17 H17A 0.9700
C17 H17B 0.9700
C17 H17C 0.9700
C18 C19 1.493(5)
C19 C20 1.388(5)
C19 C24 1.388(5)
C20 C21 1.380(5)
C20 H20 0.9400
C21 C22 1.376(6)
C21 H21 0.9400
C22 C23 1.379(5)
C22 H22 0.9400
C23 C24 1.387(5)
C24 H24 0.9400
C25 H25A 0.9700
C25 H25B 0.9700
C25 H25C 0.9700
C26 H26A 0.9700
C26 H26B 0.9700
C26 H26C 0.9700
C27 H27A 0.9700
C27 H27B 0.9700
C27 H27C 0.9700
C28 H28A 0.9700
C28 H28B 0.9700
C28 H28C 0.9700

loop_
_geom_torsion_atom_site_label_1
_geom_torsion_atom_site_label_2
_geom_torsion_atom_site_label_3
_geom_torsion_atom_site_label_4
_geom_torsion
C1 Si1 N1 C4 -141.7(3)
C2 Si1 N1 C4 97.6(4)
C3 Si1 N1 C4 -23.5(4)
C1 Si1 N1 Zr1 65.3(3)
C2 Si1 N1 Zr1 -55.4(3)
C3 Si1 N1 Zr1 -176.5(2)
N2 Zr1 N1 C4 6.28(18)
N3 Zr1 N1 C4 76.7(4)
N4 Zr1 N1 C4 90.3(2)
Cl2 Zr1 N1 C4 -74.66(19)
Cl1 Zr1 N1 C4 -173.17(19)
C18 Zr1 N1 C4 86.1(2)
N2 Zr1 N1 Si1 166.2(3)
N3 Zr1 N1 Si1 -123.4(3)
N4 Zr1 N1 Si1 -109.7(2)
Cl2 Zr1 N1 Si1 85.3(2)
Cl1 Zr1 N1 Si1 -13.2(2)
C4 Zr1 N1 Si1 160.0(4)
C18 Zr1 N1 Si1 -113.9(2)
C13 Si2 N2 C4 164.5(3)
C12 Si2 N2 C4 47.4(4)
C14 Si2 N2 C4 -77.2(4)
C13 Si2 N2 Zr1 -34.9(3)
C12 Si2 N2 Zr1 -152.0(3)
C14 Si2 N2 Zr1 83.4(3)
N3 Zr1 N2 C4 -165.90(19)
N4 Zr1 N2 C4 -107.2(2)
N1 Zr1 N2 C4 -6.34(19)
Cl2 Zr1 N2 C4 100.65(19)
Cl1 Zr1 N2 C4 -5.2(3)
C18 Zr1 N2 C4 -135.7(2)
N3 Zr1 N2 Si2 28.6(3)
N4 Zr1 N2 Si2 87.3(2)
N1 Zr1 N2 Si2 -171.8(3)
Cl2 Zr1 N2 Si2 -64.9(2)
Cl1 Zr1 N2 Si2 -170.69(12)
C4 Zr1 N2 Si2 -165.5(4)
C18 Zr1 N2 Si2 58.8(2)
C15 Si3 N3 C18 -106.5(4)
C16 Si3 N3 C18 16.5(4)
C17 Si3 N3 C18 134.0(3)
C15 Si3 N3 Zr1 88.5(3)
C16 Si3 N3 Zr1 -148.5(3)
C17 Si3 N3 Zr1 -31.0(3)
N2 Zr1 N3 C18 76.2(2)
N4 Zr1 N3 C18 -0.98(19)
N1 Zr1 N3 C18 14.4(4)
Cl2 Zr1 N3 C18 166.7(2)
Cl1 Zr1 N3 C18 -94.6(2)
C4 Zr1 N3 C18 65.1(3)
N2 Zr1 N3 Si3 -115.2(2)
N4 Zr1 N3 Si3 167.7(3)
N1 Zr1 N3 Si3 -176.9(2)
Cl2 Zr1 N3 Si3 -24.7(2)
Cl1 Zr1 N3 Si3 74.0(2)
C4 Zr1 N3 Si3 -126.2(2)
C18 Zr1 N3 Si3 168.7(4)
C27 Si4 N4 C18 30.5(4)
C26 Si4 N4 C18 148.6(3)
C28 Si4 N4 C18 -93.7(4)
C27 Si4 N4 Zr1 -145.5(3)
C26 Si4 N4 Zr1 -27.3(3)
C28 Si4 N4 Zr1 90.3(3)
N2 Zr1 N4 C18 -113.0(2)
N3 Zr1 N4 C18 0.98(19)
N1 Zr1 N4 C18 -173.67(19)
Cl2 Zr1 N4 C18 -26.1(3)
Cl1 Zr1 N4 C18 95.09(19)
C4 Zr1 N4 C18 -142.4(2)
N2 Zr1 N4 Si4 63.9(2)
N3 Zr1 N4 Si4 177.9(3)
N1 Zr1 N4 Si4 3.2(3)
Cl2 Zr1 N4 Si4 150.80(16)
Cl1 Zr1 N4 Si4 -88.0(2)
C4 Zr1 N4 Si4 34.5(3)
C18 Zr1 N4 Si4 176.9(4)
Si2 N2 C4 N1 177.0(2)
Zr1 N2 C4 N1 10.4(3)
Si2 N2 C4 C5 -1.3(5)
Zr1 N2 C4 C5 -167.8(3)
Si2 N2 C4 Zr1 166.6(3)
Si1 N1 C4 N2 -171.9(2)
Zr1 N1 C4 N2 -10.2(3)
Si1 N1 C4 C5 6.3(5)
Zr1 N1 C4 C5 168.0(3)
Si1 N1 C4 Zr1 -161.6(3)
N3 Zr1 C4 N2 20.7(3)
N4 Zr1 C4 N2 74.7(2)
N1 Zr1 C4 N2 169.1(3)
Cl2 Zr1 C4 N2 -80.4(2)
Cl1 Zr1 C4 N2 177.11(17)
C18 Zr1 C4 N2 53.4(2)
N2 Zr1 C4 N1 -169.1(3)
N3 Zr1 C4 N1 -148.44(19)
N4 Zr1 C4 N1 -94.5(2)
Cl2 Zr1 C4 N1 110.44(19)
Cl1 Zr1 C4 N1 8.0(2)
C18 Zr1 C4 N1 -115.8(2)
N2 Zr1 C4 C5 84.2(14)
N3 Zr1 C4 C5 104.9(14)
N4 Zr1 C4 C5 158.8(14)
N1 Zr1 C4 C5 -106.7(15)
Cl2 Zr1 C4 C5 3.8(14)
Cl1 Zr1 C4 C5 -98.7(14)
C18 Zr1 C4 C5 137.6(14)
N2 C4 C5 C6 84.4(4)
N1 C4 C5 C6 -93.7(4)
Zr1 C4 C5 C6 6.6(16)
N2 C4 C5 C10 -94.0(4)
N1 C4 C5 C10 87.9(4)
Zr1 C4 C5 C10 -171.8(12)
C10 C5 C6 C7 -0.4(6)
C4 C5 C6 C7 -178.8(4)
C5 C6 C7 C8 0.3(6)
C6 C7 C8 C9 0.1(6)
C11 O1 C9 C8 -176.9(4)
C11 O1 C9 C10 2.8(6)
C7 C8 C9 O1 179.4(4)
C7 C8 C9 C10 -0.3(6)
C6 C5 C10 C9 0.1(5)
C4 C5 C10 C9 178.5(3)
O1 C9 C10 C5 -179.4(3)
C8 C9 C10 C5 0.2(6)
Si4 N4 C18 N3 -178.9(3)
Zr1 N4 C18 N3 -1.6(3)
Si4 N4 C18 C19 1.2(5)
Zr1 N4 C18 C19 178.5(3)
Si4 N4 C18 Zr1 -177.3(3)
Si3 N3 C18 N4 -168.0(2)
Zr1 N3 C18 N4 1.6(3)
Si3 N3 C18 C19 11.9(5)
Zr1 N3 C18 C19 -178.5(3)
Si3 N3 C18 Zr1 -169.6(3)
N2 Zr1 C18 N4 69.5(2)
N3 Zr1 C18 N4 -178.3(3)
N1 Zr1 C18 N4 8.1(2)
Cl2 Zr1 C18 N4 165.75(17)
Cl1 Zr1 C18 N4 -88.90(19)
C4 Zr1 C18 N4 44.9(2)
N2 Zr1 C18 N3 -112.2(2)
N4 Zr1 C18 N3 178.3(3)
N1 Zr1 C18 N3 -173.57(19)
Cl2 Zr1 C18 N3 -15.9(2)
Cl1 Zr1 C18 N3 89.4(2)
C4 Zr1 C18 N3 -136.7(2)
N4 C18 C19 C20 69.6(5)
N3 C18 C19 C20 -110.3(4)
N4 C18 C19 C24 -111.2(4)
N3 C18 C19 C24 68.9(5)
C24 C19 C20 C21 -0.9(5)
C18 C19 C20 C21 178.3(3)
C19 C20 C21 C22 0.9(6)
C20 C21 C22 C23 0.4(6)
C25 O2 C23 C22 -2.7(6)
C25 O2 C23 C24 178.4(3)
C21 C22 C23 O2 179.6(4)
C21 C22 C23 C24 -1.6(6)
O2 C23 C24 C19 -179.6(3)
C22 C23 C24 C19 1.5(5)
C20 C19 C24 C23 -0.3(5)
C18 C19 C24 C23 -179.4(3)
